data_7705584
loop_
_publ_author_name
'Kong, Ming'
'Feng, Xin'
'Li, Jing'
'Hu, Zhao-Bo'
'Wang, Jia'
'Song, Xiao-Jiao'
'Jing, Zhao-Yang'
'Zhang, Yi-Quan'
'Song, You'

_publ_section_title
;
 Structurally modulated single-ion magnets of mononuclear \b-diketone
 dysprosium(III) complexes.
;
_journal_issue 42
_journal_name_full 'Dalton transactions (Cambridge, England : 2003)'
_journal_page_first 14931
_journal_page_last 14940
_journal_paper_doi 10.1039/d0dt02864a
_journal_volume 49
_journal_year 2020
_chemical_formula_sum 'C50 H28 Dy F9 N4 O6 S3'
_chemical_formula_weight 1210.44
_space_group_IT_number 14
_space_group_name_Hall '-P 2ybc'
_space_group_name_H-M_alt 'P 1 21/c 1'
_symmetry_cell_setting monoclinic
_symmetry_space_group_name_H-M 'P 1 21/c 1'
_atom_sites_solution_hydrogens geom
_atom_sites_solution_primary direct
_atom_sites_solution_secondary difmap
_audit_creation_method SHELXL-97
_audit_update_record
;
2020-04-01 deposited with the CCDC.	2020-10-05 downloaded from the CCDC.
;
_cell_angle_alpha 90.00
_cell_angle_beta 101.119(5)
_cell_angle_gamma 90.00
_cell_formula_units_Z 4
_cell_length_a 10.1831(12)
_cell_length_b 22.233(3)
_cell_length_c 21.689(3)
_cell_measurement_reflns_used 9989
_cell_measurement_temperature 193(2)
_cell_measurement_theta_max 53.83
_cell_measurement_theta_min 3.90
_cell_volume 4818.2(11)
_computing_cell_refinement 'Bruker SMART'
_computing_data_collection 'Bruker SMART'
_computing_data_reduction 'Bruker SAINT'
_computing_molecular_graphics 'Bruker SHELXTL'
_computing_publication_material 'Bruker SHELXTL'
_computing_structure_refinement 'SHELXL-97 (Sheldrick, 1997)'
_computing_structure_solution 'SHELXS-97 (Sheldrick, 1990)'
_diffrn_ambient_temperature 193(2)
_diffrn_measured_fraction_theta_full 0.996
_diffrn_measured_fraction_theta_max 0.996
_diffrn_measurement_device_type 'CCD area detector'
_diffrn_measurement_method 'phi and omega scans'
_diffrn_radiation_monochromator graphite
_diffrn_radiation_source 'fine-focus sealed tube'
_diffrn_radiation_type MoK\a
_diffrn_radiation_wavelength 0.71073
_diffrn_reflns_av_R_equivalents 0.0657
_diffrn_reflns_av_sigmaI/netI 0.0555
_diffrn_reflns_limit_h_max 12
_diffrn_reflns_limit_h_min -12
_diffrn_reflns_limit_k_max 26
_diffrn_reflns_limit_k_min -24
_diffrn_reflns_limit_l_max 25
_diffrn_reflns_limit_l_min -25
_diffrn_reflns_number 32742
_diffrn_reflns_theta_full 25.00
_diffrn_reflns_theta_max 25.00
_diffrn_reflns_theta_min 1.32
_exptl_absorpt_coefficient_mu 1.770
_exptl_absorpt_correction_T_max 0.7184
_exptl_absorpt_correction_T_min 0.6187
_exptl_absorpt_correction_type multi-scan
_exptl_absorpt_process_details sadabs
_exptl_crystal_colour white
_exptl_crystal_density_diffrn 1.669
_exptl_crystal_density_method 'not measured'
_exptl_crystal_description block
_exptl_crystal_F_000 2396
_exptl_crystal_size_max 0.30
_exptl_crystal_size_mid 0.20
_exptl_crystal_size_min 0.20
_refine_diff_density_max 1.394
_refine_diff_density_min -1.138
_refine_diff_density_rms 0.143
_refine_ls_extinction_method none
_refine_ls_goodness_of_fit_ref 1.097
_refine_ls_hydrogen_treatment mixed
_refine_ls_matrix_type full
_refine_ls_number_parameters 658
_refine_ls_number_reflns 8430
_refine_ls_number_restraints 0
_refine_ls_restrained_S_all 1.097
_refine_ls_R_factor_all 0.0659
_refine_ls_R_factor_gt 0.0581
_refine_ls_shift/su_max 0.000
_refine_ls_shift/su_mean 0.000
_refine_ls_structure_factor_coef Fsqd
_refine_ls_weighting_details 'calc w=1/[\s^2^(Fo^2^)+(0.0673P)^2^+31.7666P] where P=(Fo^2^+2Fc^2^)/3'
_refine_ls_weighting_scheme calc
_refine_ls_wR_factor_gt 0.1601
_refine_ls_wR_factor_ref 0.1641
_reflns_number_gt 7237
_reflns_number_total 8430
_reflns_threshold_expression >2sigma(I)
_cod_data_source_file d0dt02864a2.cif
_cod_data_source_block a_CCDC1
_cod_depositor_comments
;
The following automatic conversions were performed:

data item '_symmetry_cell_setting' value 'Monoclinic' was changed to
'monoclinic' in accordance with the
/home/data/users/saulius/crontab/automatic-downloads/rss-feeds/RSC/lib/dictionaries/cif_core.dic
dictionary named 'cif_core.dic' version 2.4.2 last updated on
2011-04-26.

Automatic conversion script
Id: cif_fix_values 7556 2019-12-06 15:28:31Z antanas 

 Adding full bibliography for 7705582--7705586.cif.
;
_cod_original_cell_volume 4818.3(10)
_cod_original_sg_symbol_H-M 'P2(1)/c  '
_cod_database_code 7705584

loop_
_symmetry_equiv_pos_as_xyz
'x, y, z'
'-x, y+1/2, -z+1/2'
'-x, -y, -z'
'x, -y-1/2, z-1/2'

loop_
_atom_site_label
_atom_site_type_symbol
_atom_site_fract_x
_atom_site_fract_y
_atom_site_fract_z
_atom_site_U_iso_or_equiv
_atom_site_adp_type
_atom_site_occupancy
_atom_site_symmetry_multiplicity
_atom_site_calc_flag
_atom_site_refinement_flags
_atom_site_disorder_assembly
_atom_site_disorder_group
C1 C 1.6216(9) 0.6108(4) 0.4467(5) 0.063(3) Uani 1 1 d . . .
H1 H 1.7004 0.6347 0.4544 0.076 Uiso 1 1 calc R . .
C2 C 1.5406(9) 0.6107(4) 0.4888(5) 0.057(2) Uani 1 1 d . . .
H2 H 1.5654 0.6324 0.5270 0.068 Uiso 1 1 calc R . .
C3 C 1.4222(8) 0.5795(4) 0.4768(4) 0.0425(18) Uani 1 1 d . . .
H3 H 1.3640 0.5805 0.5062 0.051 Uiso 1 1 calc R . .
C4 C 1.3869(7) 0.5458(3) 0.4210(3) 0.0324(15) Uani 1 1 d . . .
C5 C 1.4752(8) 0.5444(4) 0.3798(4) 0.0448(19) Uani 1 1 d . . .
H5 H 1.4546 0.5208 0.3427 0.054 Uiso 1 1 calc R . .
C6 C 1.5924(9) 0.5767(4) 0.3923(5) 0.055(2) Uani 1 1 d . . .
H6 H 1.6527 0.5758 0.3639 0.066 Uiso 1 1 calc R . .
C7 C 1.2584(7) 0.5127(3) 0.4058(3) 0.0289(14) Uani 1 1 d . . .
C8 C 1.1317(7) 0.5379(3) 0.4104(3) 0.0300(15) Uani 1 1 d . . .
C9 C 1.1123(7) 0.6005(3) 0.4296(3) 0.0323(15) Uani 1 1 d . . .
C10 C 1.1814(8) 0.6491(3) 0.4101(4) 0.0402(18) Uani 1 1 d . . .
H10 H 1.2403 0.6426 0.3817 0.048 Uiso 1 1 calc R . .
C11 C 1.1647(9) 0.7064(3) 0.4318(4) 0.048(2) Uani 1 1 d . . .
H11 H 1.2133 0.7389 0.4189 0.058 Uiso 1 1 calc R . .
C12 C 1.0772(9) 0.7166(3) 0.4726(4) 0.048(2) Uani 1 1 d . . .
H12 H 1.0675 0.7560 0.4883 0.058 Uiso 1 1 calc R . .
C13 C 1.0051(8) 0.6698(4) 0.4902(4) 0.0427(18) Uani 1 1 d . . .
H13 H 0.9439 0.6770 0.5174 0.051 Uiso 1 1 calc R . .
C14 C 1.0207(8) 0.6117(3) 0.4687(3) 0.0369(16) Uani 1 1 d . . .
H14 H 0.9692 0.5796 0.4806 0.044 Uiso 1 1 calc R . .
C15 C 1.1563(7) 0.4232(3) 0.3751(3) 0.0301(15) Uani 1 1 d . . .
C16 C 1.0325(7) 0.4470(3) 0.3814(3) 0.0291(14) Uani 1 1 d . . .
C17 C 1.1661(7) 0.3605(3) 0.3581(3) 0.0291(14) Uani 1 1 d . . .
C18 C 1.2896(7) 0.3337(3) 0.3541(3) 0.0357(16) Uani 1 1 d . . .
H18 H 1.3685 0.3575 0.3589 0.043 Uiso 1 1 calc R . .
C19 C 1.2952(7) 0.2732(3) 0.3434(4) 0.0376(17) Uani 1 1 d . . .
H19 H 1.3779 0.2543 0.3411 0.045 Uiso 1 1 calc R . .
C20 C 1.1783(7) 0.2400(3) 0.3359(4) 0.0365(16) Uani 1 1 d . . .
H20 H 1.1833 0.1980 0.3286 0.044 Uiso 1 1 calc R . .
C21 C 1.0532(6) 0.3234(3) 0.3494(3) 0.0269(14) Uani 1 1 d . . .
C22 C 0.9227(6) 0.3492(3) 0.3532(3) 0.0267(14) Uani 1 1 d . . .
C23 C 0.9127(7) 0.4096(3) 0.3697(3) 0.0289(14) Uani 1 1 d . . .
C24 C 0.7875(7) 0.4315(3) 0.3744(3) 0.0323(15) Uani 1 1 d . . .
H24 H 0.7772 0.4724 0.3854 0.039 Uiso 1 1 calc R . .
C25 C 0.6782(8) 0.3938(3) 0.3630(4) 0.0382(17) Uani 1 1 d . . .
H25 H 0.5915 0.4082 0.3655 0.046 Uiso 1 1 calc R . .
C26 C 0.6977(7) 0.3342(3) 0.3478(3) 0.0331(15) Uani 1 1 d . . .
H26 H 0.6223 0.3081 0.3408 0.040 Uiso 1 1 calc R . .
C27 C 0.2140(8) 0.2348(5) 0.1483(5) 0.059(2) Uani 1 1 d . . .
H27 H 0.1272 0.2196 0.1493 0.071 Uiso 1 1 calc R . .
C28 C 0.2370(9) 0.2756(5) 0.1057(5) 0.057(2) Uani 1 1 d . . .
H28 H 0.1670 0.2919 0.0749 0.069 Uiso 1 1 calc R . .
C29 C 0.3776(7) 0.2932(3) 0.1101(4) 0.0385(17) Uani 1 1 d . . .
H29 H 0.4135 0.3198 0.0833 0.046 Uiso 1 1 calc R . .
C30 C 0.4516(7) 0.2597(3) 0.1661(4) 0.0362(16) Uani 1 1 d . . .
C31 C 0.5916(7) 0.2629(3) 0.1936(3) 0.0318(15) Uani 1 1 d . . .
C32 C 0.6725(7) 0.3082(3) 0.1710(4) 0.0357(16) Uani 1 1 d . . .
H32 H 0.6298 0.3382 0.1430 0.043 Uiso 1 1 calc R . .
C33 C 0.8072(7) 0.3090(3) 0.1885(3) 0.0325(15) Uani 1 1 d . . .
C34 C 0.8863(8) 0.3596(3) 0.1644(4) 0.0401(18) Uani 1 1 d . . .
C35 C 1.2764(10) 0.0562(5) 0.5142(5) 0.076(3) Uani 1 1 d . . .
H35 H 1.3674 0.0438 0.5218 0.091 Uiso 1 1 calc R . .
C36 C 1.1916(10) 0.0428(4) 0.5510(4) 0.058(2) Uani 1 1 d . . .
H36 H 1.2161 0.0191 0.5879 0.070 Uiso 1 1 calc R . .
C37 C 1.0652(8) 0.0656(3) 0.5318(3) 0.0376(17) Uani 1 1 d . . .
H37 H 0.9943 0.0609 0.5542 0.045 Uiso 1 1 calc R . .
C38 C 1.0543(7) 0.0972(3) 0.4744(3) 0.0358(16) Uani 1 1 d . . .
C39 C 0.9401(7) 0.1287(3) 0.4353(3) 0.0296(14) Uani 1 1 d . . .
C40 C 0.8137(8) 0.1290(3) 0.4526(4) 0.0395(17) Uani 1 1 d . . .
H40 H 0.7998 0.1043 0.4866 0.047 Uiso 1 1 calc R . .
C41 C 0.7114(8) 0.1634(3) 0.4224(4) 0.0390(17) Uani 1 1 d . . .
C42 C 0.5791(9) 0.1629(4) 0.4468(5) 0.056(2) Uani 1 1 d . . .
C43 C 0.4916(9) -0.0437(4) 0.2933(5) 0.057(2) Uani 1 1 d . . .
H43 H 0.4065 -0.0566 0.3000 0.069 Uiso 1 1 calc R . .
C44 C 0.5863(10) -0.0822(4) 0.2804(4) 0.053(2) Uani 1 1 d . . .
H44 H 0.5712 -0.1243 0.2763 0.064 Uiso 1 1 calc R . .
C45 C 0.7108(6) -0.0553(3) 0.2732(3) 0.0220(13) Uani 1 1 d . . .
H45 H 0.7885 -0.0751 0.2653 0.026 Uiso 1 1 calc R . .
C46 C 0.6914(7) 0.0107(3) 0.2811(3) 0.0309(15) Uani 1 1 d . . .
C47 C 0.7843(7) 0.0595(3) 0.2767(3) 0.0314(15) Uani 1 1 d . . .
C48 C 0.9159(7) 0.0466(3) 0.2662(4) 0.0338(16) Uani 1 1 d . . .
H48 H 0.9435 0.0059 0.2653 0.041 Uiso 1 1 calc R . .
C49 C 1.0028(7) 0.0909(3) 0.2573(3) 0.0306(15) Uani 1 1 d . . .
C50 C 1.1414(8) 0.0723(4) 0.2467(4) 0.0412(18) Uani 1 1 d . . .
Dy1 Dy 0.84225(3) 0.206015(14) 0.301364(16) 0.03011(13) Uani 1 1 d . . .
F1 F 0.8093(5) 0.4003(3) 0.1295(3) 0.082(2) Uani 1 1 d . . .
F2 F 0.9673(7) 0.3401(3) 0.1299(4) 0.088(2) Uani 1 1 d . . .
F3 F 0.9568(7) 0.3896(3) 0.2101(3) 0.091(2) Uani 1 1 d . . .
F4 F 0.5485(7) 0.2181(3) 0.4641(4) 0.091(2) Uani 1 1 d . . .
F5 F 0.4782(6) 0.1472(3) 0.4047(3) 0.0832(19) Uani 1 1 d . . .
F6 F 0.5813(7) 0.1289(4) 0.4966(4) 0.122(3) Uani 1 1 d . . .
F7 F 1.1636(5) 0.0941(3) 0.1921(2) 0.0598(14) Uani 1 1 d . . .
F8 F 1.1600(5) 0.0130(2) 0.2449(3) 0.0573(13) Uani 1 1 d . . .
F9 F 1.2375(4) 0.0948(3) 0.2910(3) 0.0617(14) Uani 1 1 d . . .
N1 N 1.0217(6) 0.5042(2) 0.3993(3) 0.0313(13) Uani 1 1 d . . .
N2 N 1.2677(6) 0.4563(3) 0.3870(3) 0.0307(12) Uani 1 1 d . . .
N3 N 0.8159(6) 0.3116(2) 0.3424(3) 0.0297(12) Uani 1 1 d . . .
N4 N 1.0587(6) 0.2635(3) 0.3383(3) 0.0315(13) Uani 1 1 d . . .
O1 O 0.6387(5) 0.2276(2) 0.2370(2) 0.0360(11) Uani 1 1 d . . .
O2 O 0.8835(5) 0.2722(2) 0.2230(2) 0.0337(11) Uani 1 1 d . . .
O3 O 0.9649(5) 0.1559(2) 0.3878(2) 0.0353(11) Uani 1 1 d . . .
O4 O 0.7062(5) 0.1978(2) 0.3759(2) 0.0336(11) Uani 1 1 d . . .
O5 O 0.9879(5) 0.1472(2) 0.2576(2) 0.0331(11) Uani 1 1 d . . .
O6 O 0.7423(5) 0.1123(2) 0.2813(2) 0.0331(11) Uani 1 1 d . . .
S1 S 0.3511(2) 0.21316(11) 0.19939(12) 0.0535(6) Uani 1 1 d . . .
S2 S 1.2041(2) 0.09864(15) 0.45131(14) 0.0747(9) Uani 1 1 d . . .
S3 S 0.5387(2) 0.02808(10) 0.29647(12) 0.0517(5) Uani 1 1 d . . .

loop_
_atom_site_aniso_label
_atom_site_aniso_U_11
_atom_site_aniso_U_22
_atom_site_aniso_U_33
_atom_site_aniso_U_23
_atom_site_aniso_U_13
_atom_site_aniso_U_12
C1 0.042(5) 0.045(5) 0.096(8) -0.005(5) 0.000(5) -0.015(4)
C2 0.051(5) 0.050(5) 0.061(6) -0.012(4) -0.013(4) -0.011(4)
C3 0.043(4) 0.046(5) 0.036(4) -0.004(3) 0.002(3) -0.005(4)
C4 0.028(4) 0.030(4) 0.037(4) 0.003(3) 0.000(3) -0.007(3)
C5 0.045(5) 0.037(4) 0.057(5) -0.002(4) 0.021(4) -0.010(4)
C6 0.038(5) 0.047(5) 0.085(7) -0.003(5) 0.024(5) -0.008(4)
C7 0.026(3) 0.030(4) 0.028(3) -0.001(3) -0.001(3) -0.007(3)
C8 0.032(4) 0.030(4) 0.030(3) -0.001(3) 0.009(3) -0.007(3)
C9 0.036(4) 0.028(4) 0.032(4) -0.002(3) 0.004(3) -0.004(3)
C10 0.043(4) 0.032(4) 0.046(4) 0.001(3) 0.010(4) -0.013(3)
C11 0.047(5) 0.028(4) 0.061(5) 0.009(4) -0.010(4) -0.008(3)
C12 0.056(5) 0.023(4) 0.054(5) -0.006(3) -0.018(4) -0.003(4)
C13 0.046(5) 0.042(5) 0.037(4) -0.006(3) 0.001(3) 0.009(4)
C14 0.041(4) 0.026(4) 0.043(4) -0.001(3) 0.008(3) -0.005(3)
C15 0.029(4) 0.029(4) 0.033(4) 0.001(3) 0.007(3) -0.004(3)
C16 0.030(4) 0.025(3) 0.033(3) -0.001(3) 0.007(3) -0.003(3)
C17 0.029(4) 0.029(4) 0.029(3) -0.005(3) 0.006(3) -0.004(3)
C18 0.026(4) 0.039(4) 0.041(4) -0.006(3) 0.004(3) -0.006(3)
C19 0.027(4) 0.033(4) 0.052(5) -0.003(3) 0.004(3) 0.002(3)
C20 0.034(4) 0.029(4) 0.048(4) -0.001(3) 0.011(3) 0.001(3)
C21 0.024(3) 0.028(4) 0.029(3) -0.003(3) 0.005(3) -0.004(3)
C22 0.026(3) 0.027(3) 0.028(3) -0.005(3) 0.008(3) -0.004(3)
C23 0.027(3) 0.027(3) 0.032(3) -0.001(3) 0.006(3) -0.006(3)
C24 0.033(4) 0.024(3) 0.042(4) -0.002(3) 0.014(3) 0.000(3)
C25 0.036(4) 0.038(4) 0.042(4) -0.001(3) 0.010(3) 0.001(3)
C26 0.026(3) 0.035(4) 0.040(4) -0.005(3) 0.010(3) -0.006(3)
C27 0.027(4) 0.065(6) 0.085(7) 0.009(5) 0.006(4) 0.001(4)
C28 0.038(5) 0.067(6) 0.061(6) 0.013(5) -0.006(4) 0.011(4)
C29 0.017(3) 0.039(4) 0.056(5) -0.006(4) -0.003(3) 0.001(3)
C30 0.034(4) 0.030(4) 0.045(4) -0.004(3) 0.007(3) 0.003(3)
C31 0.028(4) 0.026(4) 0.040(4) -0.005(3) 0.005(3) 0.004(3)
C32 0.032(4) 0.029(4) 0.045(4) 0.007(3) 0.003(3) 0.003(3)
C33 0.038(4) 0.026(3) 0.035(4) -0.003(3) 0.010(3) -0.007(3)
C34 0.042(4) 0.036(4) 0.044(4) 0.008(4) 0.012(4) -0.006(3)
C35 0.040(5) 0.093(8) 0.088(8) 0.038(7) -0.008(5) 0.018(5)
C36 0.077(7) 0.050(5) 0.041(5) 0.012(4) -0.006(5) 0.006(5)
C37 0.050(5) 0.028(4) 0.036(4) 0.000(3) 0.012(3) 0.004(3)
C38 0.036(4) 0.035(4) 0.035(4) 0.000(3) 0.002(3) 0.002(3)
C39 0.027(3) 0.026(3) 0.035(4) 0.002(3) 0.004(3) 0.000(3)
C40 0.044(4) 0.040(4) 0.037(4) 0.002(3) 0.014(3) -0.003(3)
C41 0.035(4) 0.038(4) 0.048(4) -0.007(4) 0.018(3) -0.005(3)
C42 0.046(5) 0.058(6) 0.071(6) 0.016(5) 0.026(5) 0.003(4)
C43 0.047(5) 0.061(6) 0.067(6) 0.003(5) 0.018(4) -0.024(5)
C44 0.064(6) 0.031(4) 0.062(6) 0.003(4) 0.009(5) -0.021(4)
C45 0.030(3) 0.017(3) 0.021(3) -0.002(2) 0.009(3) -0.016(3)
C46 0.032(4) 0.030(4) 0.031(3) 0.001(3) 0.007(3) -0.003(3)
C47 0.032(4) 0.028(4) 0.032(4) -0.002(3) 0.001(3) -0.009(3)
C48 0.028(4) 0.021(3) 0.054(4) -0.003(3) 0.012(3) 0.001(3)
C49 0.030(4) 0.033(4) 0.030(3) -0.007(3) 0.009(3) -0.003(3)
C50 0.031(4) 0.040(4) 0.054(5) -0.013(4) 0.012(4) 0.001(3)
Dy1 0.0265(2) 0.0260(2) 0.0382(2) 0.00079(14) 0.00690(14) -0.00213(13)
F1 0.050(3) 0.071(4) 0.123(5) 0.059(4) 0.010(3) -0.005(3)
F2 0.098(5) 0.054(3) 0.136(6) 0.021(4) 0.085(5) 0.001(3)
F3 0.119(6) 0.069(4) 0.078(4) 0.016(3) -0.001(4) -0.058(4)
F4 0.071(4) 0.105(5) 0.110(5) -0.025(4) 0.050(4) 0.009(4)
F5 0.038(3) 0.112(5) 0.106(5) -0.014(4) 0.031(3) -0.019(3)
F6 0.065(4) 0.194(9) 0.121(6) 0.098(6) 0.056(4) 0.039(5)
F7 0.052(3) 0.071(4) 0.068(3) -0.011(3) 0.040(3) -0.008(2)
F8 0.042(3) 0.040(3) 0.096(4) -0.011(3) 0.030(3) 0.006(2)
F9 0.029(2) 0.074(4) 0.080(4) -0.029(3) 0.006(2) 0.002(2)
N1 0.032(3) 0.026(3) 0.038(3) 0.001(2) 0.010(3) -0.002(2)
N2 0.032(3) 0.030(3) 0.031(3) 0.000(2) 0.007(2) -0.007(2)
N3 0.027(3) 0.024(3) 0.038(3) -0.002(2) 0.008(2) -0.003(2)
N4 0.026(3) 0.028(3) 0.038(3) 0.001(3) 0.001(2) -0.003(2)
O1 0.037(3) 0.027(2) 0.042(3) 0.008(2) 0.002(2) -0.005(2)
O2 0.034(3) 0.033(3) 0.036(3) 0.006(2) 0.011(2) -0.001(2)
O3 0.028(3) 0.042(3) 0.036(3) 0.008(2) 0.007(2) 0.001(2)
O4 0.035(3) 0.032(3) 0.038(3) 0.002(2) 0.017(2) 0.003(2)
O5 0.031(3) 0.028(3) 0.044(3) -0.003(2) 0.015(2) -0.003(2)
O6 0.027(2) 0.021(2) 0.052(3) -0.002(2) 0.009(2) -0.0032(19)
S1 0.0372(11) 0.0642(15) 0.0579(13) 0.0037(11) 0.0061(10) -0.0074(10)
S2 0.0367(12) 0.111(2) 0.0785(18) 0.0436(17) 0.0154(12) 0.0146(13)
S3 0.0384(11) 0.0499(12) 0.0701(14) -0.0008(11) 0.0186(10) -0.0084(9)

loop_
_atom_type_symbol
_atom_type_description
_atom_type_scat_dispersion_real
_atom_type_scat_dispersion_imag
_atom_type_scat_source
C C 0.0033 0.0016 'International Tables Vol C Tables 4.2.6.8 and 6.1.1.4'
H H 0.0000 0.0000 'International Tables Vol C Tables 4.2.6.8 and 6.1.1.4'
N N 0.0061 0.0033 'International Tables Vol C Tables 4.2.6.8 and 6.1.1.4'
O O 0.0106 0.0060 'International Tables Vol C Tables 4.2.6.8 and 6.1.1.4'
F F 0.0171 0.0103 'International Tables Vol C Tables 4.2.6.8 and 6.1.1.4'
S S 0.1246 0.1234 'International Tables Vol C Tables 4.2.6.8 and 6.1.1.4'
Dy Dy -0.1892 4.4098 'International Tables Vol C Tables 4.2.6.8 and 6.1.1.4'

loop_
_geom_angle_atom_site_label_1
_geom_angle_atom_site_label_2
_geom_angle_atom_site_label_3
_geom_angle
_geom_angle_site_symmetry_1
_geom_angle_site_symmetry_3
_geom_angle_publ_flag
C2 C1 C6 121.3(8) . . ?
C2 C1 H1 119.4 . . ?
C6 C1 H1 119.4 . . ?
C1 C2 C3 120.3(9) . . ?
C1 C2 H2 119.8 . . ?
C3 C2 H2 119.8 . . ?
C2 C3 C4 120.0(8) . . ?
C2 C3 H3 120.0 . . ?
C4 C3 H3 120.0 . . ?
C5 C4 C3 118.5(7) . . ?
C5 C4 C7 120.0(7) . . ?
C3 C4 C7 121.5(6) . . ?
C6 C5 C4 120.5(8) . . ?
C6 C5 H5 119.7 . . ?
C4 C5 H5 119.7 . . ?
C5 C6 C1 119.3(8) . . ?
C5 C6 H6 120.4 . . ?
C1 C6 H6 120.4 . . ?
N2 C7 C8 120.8(6) . . ?
N2 C7 C4 115.2(6) . . ?
C8 C7 C4 124.1(6) . . ?
N1 C8 C7 120.4(6) . . ?
N1 C8 C9 115.4(6) . . ?
C7 C8 C9 124.2(6) . . ?
C10 C9 C14 118.7(7) . . ?
C10 C9 C8 122.7(6) . . ?
C14 C9 C8 118.6(6) . . ?
C11 C10 C9 120.5(8) . . ?
C11 C10 H10 119.8 . . ?
C9 C10 H10 119.8 . . ?
C10 C11 C12 120.4(7) . . ?
C10 C11 H11 119.8 . . ?
C12 C11 H11 119.8 . . ?
C13 C12 C11 119.7(7) . . ?
C13 C12 H12 120.1 . . ?
C11 C12 H12 120.1 . . ?
C12 C13 C14 120.7(8) . . ?
C12 C13 H13 119.7 . . ?
C14 C13 H13 119.7 . . ?
C13 C14 C9 119.9(7) . . ?
C13 C14 H14 120.0 . . ?
C9 C14 H14 120.0 . . ?
N2 C15 C16 121.4(6) . . ?
N2 C15 C17 118.8(6) . . ?
C16 C15 C17 119.7(6) . . ?
N1 C16 C15 120.9(6) . . ?
N1 C16 C23 118.6(6) . . ?
C15 C16 C23 120.5(6) . . ?
C21 C17 C18 117.5(6) . . ?
C21 C17 C15 120.5(6) . . ?
C18 C17 C15 121.9(6) . . ?
C19 C18 C17 119.5(6) . . ?
C19 C18 H18 120.2 . . ?
C17 C18 H18 120.2 . . ?
C18 C19 C20 118.8(7) . . ?
C18 C19 H19 120.6 . . ?
C20 C19 H19 120.6 . . ?
N4 C20 C19 123.8(7) . . ?
N4 C20 H20 118.1 . . ?
C19 C20 H20 118.1 . . ?
N4 C21 C17 122.9(6) . . ?
N4 C21 C22 117.6(6) . . ?
C17 C21 C22 119.5(6) . . ?
N3 C22 C23 122.7(6) . . ?
N3 C22 C21 117.2(6) . . ?
C23 C22 C21 120.1(6) . . ?
C24 C23 C22 118.0(6) . . ?
C24 C23 C16 122.5(6) . . ?
C22 C23 C16 119.5(6) . . ?
C25 C24 C23 119.7(6) . . ?
C25 C24 H24 120.2 . . ?
C23 C24 H24 120.2 . . ?
C24 C25 C26 118.4(7) . . ?
C24 C25 H25 120.8 . . ?
C26 C25 H25 120.8 . . ?
N3 C26 C25 123.6(6) . . ?
N3 C26 H26 118.2 . . ?
C25 C26 H26 118.2 . . ?
C28 C27 S1 114.4(7) . . ?
C28 C27 H27 122.8 . . ?
S1 C27 H27 122.8 . . ?
C27 C28 C29 115.5(8) . . ?
C27 C28 H28 122.2 . . ?
C29 C28 H28 122.2 . . ?
C28 C29 C30 104.6(7) . . ?
C28 C29 H29 127.7 . . ?
C30 C29 H29 127.7 . . ?
C31 C30 C29 128.0(7) . . ?
C31 C30 S1 118.8(6) . . ?
C29 C30 S1 113.3(5) . . ?
O1 C31 C30 119.2(7) . . ?
O1 C31 C32 122.1(6) . . ?
C30 C31 C32 118.6(6) . . ?
C33 C32 C31 121.9(7) . . ?
C33 C32 H32 119.1 . . ?
C31 C32 H32 119.1 . . ?
O2 C33 C32 129.2(7) . . ?
O2 C33 C34 111.8(6) . . ?
C32 C33 C34 119.0(7) . . ?
F2 C34 F3 107.2(8) . . ?
F2 C34 F1 105.7(7) . . ?
F3 C34 F1 105.2(7) . . ?
F2 C34 C33 112.8(7) . . ?
F3 C34 C33 111.6(6) . . ?
F1 C34 C33 113.7(6) . . ?
C36 C35 S2 112.2(7) . . ?
C36 C35 H35 123.9 . . ?
S2 C35 H35 123.9 . . ?
C35 C36 C37 114.7(8) . . ?
C35 C36 H36 122.6 . . ?
C37 C36 H36 122.6 . . ?
C36 C37 C38 111.1(7) . . ?
C36 C37 H37 124.4 . . ?
C38 C37 H37 124.4 . . ?
C37 C38 C39 131.3(7) . . ?
C37 C38 S2 110.3(6) . . ?
C39 C38 S2 118.4(5) . . ?
O3 C39 C40 123.6(6) . . ?
O3 C39 C38 115.9(6) . . ?
C40 C39 C38 120.5(6) . . ?
C41 C40 C39 122.0(7) . . ?
C41 C40 H40 119.0 . . ?
C39 C40 H40 119.0 . . ?
O4 C41 C40 129.8(7) . . ?
O4 C41 C42 112.1(7) . . ?
C40 C41 C42 118.1(7) . . ?
F5 C42 F6 108.2(8) . . ?
F5 C42 F4 104.5(8) . . ?
F6 C42 F4 105.3(9) . . ?
F5 C42 C41 113.0(8) . . ?
F6 C42 C41 114.2(8) . . ?
F4 C42 C41 110.9(7) . . ?
C44 C43 S3 113.8(6) . . ?
C44 C43 H43 123.1 . . ?
S3 C43 H43 123.1 . . ?
C43 C44 C45 115.8(7) . . ?
C43 C44 H44 122.1 . . ?
C45 C44 H44 122.1 . . ?
C44 C45 C46 105.0(6) . . ?
C44 C45 H45 127.5 . . ?
C46 C45 H45 127.5 . . ?
C47 C46 C45 128.5(6) . . ?
C47 C46 S3 118.3(5) . . ?
C45 C46 S3 113.1(5) . . ?
O6 C47 C48 122.9(6) . . ?
O6 C47 C46 117.1(6) . . ?
C48 C47 C46 120.0(6) . . ?
C49 C48 C47 122.1(6) . . ?
C49 C48 H48 119.0 . . ?
C47 C48 H48 119.0 . . ?
O5 C49 C48 129.4(6) . . ?
O5 C49 C50 112.6(6) . . ?
C48 C49 C50 118.0(6) . . ?
F9 C50 F8 107.6(7) . . ?
F9 C50 F7 106.1(6) . . ?
F8 C50 F7 106.4(6) . . ?
F9 C50 C49 111.2(6) . . ?
F8 C50 C49 114.3(6) . . ?
F7 C50 C49 110.7(7) . . ?
O5 Dy1 O1 116.10(18) . . ?
O5 Dy1 O6 73.06(16) . . ?
O1 Dy1 O6 76.37(17) . . ?
O5 Dy1 O3 76.88(17) . . ?
O1 Dy1 O3 149.78(17) . . ?
O6 Dy1 O3 82.43(18) . . ?
O5 Dy1 O4 138.96(16) . . ?
O1 Dy1 O4 81.45(18) . . ?
O6 Dy1 O4 76.21(17) . . ?
O3 Dy1 O4 72.67(17) . . ?
O5 Dy1 O2 80.72(17) . . ?
O1 Dy1 O2 72.43(17) . . ?
O6 Dy1 O2 124.09(18) . . ?
O3 Dy1 O2 137.79(17) . . ?
O4 Dy1 O2 139.92(17) . . ?
O5 Dy1 N4 80.09(18) . . ?
O1 Dy1 N4 135.01(17) . . ?
O6 Dy1 N4 146.37(17) . . ?
O3 Dy1 N4 71.89(18) . . ?
O4 Dy1 N4 114.64(18) . . ?
O2 Dy1 N4 69.30(18) . . ?
O5 Dy1 N3 141.68(17) . . ?
O1 Dy1 N3 82.94(18) . . ?
O6 Dy1 N3 145.24(17) . . ?
O3 Dy1 N3 103.69(18) . . ?
O4 Dy1 N3 73.29(17) . . ?
O2 Dy1 N3 73.76(17) . . ?
N4 Dy1 N3 64.46(18) . . ?
C8 N1 C16 118.3(6) . . ?
C7 N2 C15 118.1(6) . . ?
C26 N3 C22 117.6(6) . . ?
C26 N3 Dy1 122.5(4) . . ?
C22 N3 Dy1 119.5(4) . . ?
C20 N4 C21 117.4(6) . . ?
C20 N4 Dy1 122.2(5) . . ?
C21 N4 Dy1 119.2(4) . . ?
C31 O1 Dy1 139.0(5) . . ?
C33 O2 Dy1 131.0(4) . . ?
C39 O3 Dy1 136.7(4) . . ?
C41 O4 Dy1 131.7(5) . . ?
C49 O5 Dy1 130.5(4) . . ?
C47 O6 Dy1 135.0(4) . . ?
C27 S1 C30 92.1(4) . . ?
C38 S2 C35 91.6(5) . . ?
C43 S3 C46 92.3(4) . . ?

loop_
_geom_bond_atom_site_label_1
_geom_bond_atom_site_label_2
_geom_bond_distance
_geom_bond_site_symmetry_2
_geom_bond_publ_flag
C1 C2 1.343(14) . ?
C1 C6 1.385(14) . ?
C1 H1 0.9500 . ?
C2 C3 1.373(12) . ?
C2 H2 0.9500 . ?
C3 C4 1.409(10) . ?
C3 H3 0.9500 . ?
C4 C5 1.385(10) . ?
C4 C7 1.482(9) . ?
C5 C6 1.376(11) . ?
C5 H5 0.9500 . ?
C6 H6 0.9500 . ?
C7 N2 1.328(9) . ?
C7 C8 1.428(10) . ?
C8 N1 1.330(9) . ?
C8 C9 1.477(10) . ?
C9 C10 1.398(10) . ?
C9 C14 1.399(10) . ?
C10 C11 1.379(11) . ?
C10 H10 0.9500 . ?
C11 C12 1.391(13) . ?
C11 H11 0.9500 . ?
C12 C13 1.371(12) . ?
C12 H12 0.9500 . ?
C13 C14 1.393(10) . ?
C13 H13 0.9500 . ?
C14 H14 0.9500 . ?
C15 N2 1.334(9) . ?
C15 C16 1.398(9) . ?
C15 C17 1.450(9) . ?
C16 N1 1.340(9) . ?
C16 C23 1.458(9) . ?
C17 C21 1.398(9) . ?
C17 C18 1.410(10) . ?
C18 C19 1.368(11) . ?
C18 H18 0.9500 . ?
C19 C20 1.384(10) . ?
C19 H19 0.9500 . ?
C20 N4 1.335(9) . ?
C20 H20 0.9500 . ?
C21 N4 1.355(9) . ?
C21 C22 1.464(9) . ?
C22 N3 1.355(8) . ?
C22 C23 1.400(9) . ?
C23 C24 1.387(9) . ?
C24 C25 1.377(10) . ?
C24 H24 0.9500 . ?
C25 C26 1.389(10) . ?
C25 H25 0.9500 . ?
C26 N3 1.330(9) . ?
C26 H26 0.9500 . ?
C27 C28 1.347(13) . ?
C27 S1 1.677(9) . ?
C27 H27 0.9500 . ?
C28 C29 1.469(11) . ?
C28 H28 0.9500 . ?
C29 C30 1.498(11) . ?
C29 H29 0.9500 . ?
C30 C31 1.437(10) . ?
C30 S1 1.710(8) . ?
C31 O1 1.249(9) . ?
C31 C32 1.446(10) . ?
C32 C33 1.351(10) . ?
C32 H32 0.9500 . ?
C33 O2 1.267(9) . ?
C33 C34 1.533(10) . ?
C34 F2 1.291(9) . ?
C34 F3 1.293(10) . ?
C34 F1 1.335(9) . ?
C35 C36 1.319(14) . ?
C35 S2 1.704(10) . ?
C35 H35 0.9500 . ?
C36 C37 1.371(12) . ?
C36 H36 0.9500 . ?
C37 C38 1.416(10) . ?
C37 H37 0.9500 . ?
C38 C39 1.477(10) . ?
C38 S2 1.695(8) . ?
C39 O3 1.261(8) . ?
C39 C40 1.409(10) . ?
C40 C41 1.356(11) . ?
C40 H40 0.9500 . ?
C41 O4 1.259(9) . ?
C41 C42 1.540(11) . ?
C42 F5 1.284(12) . ?
C42 F6 1.314(11) . ?
C42 F4 1.338(11) . ?
C43 C44 1.359(13) . ?
C43 S3 1.664(9) . ?
C43 H43 0.9500 . ?
C44 C45 1.438(10) . ?
C44 H44 0.9500 . ?
C45 C46 1.493(9) . ?
C45 H45 0.9500 . ?
C46 C47 1.456(9) . ?
C46 S3 1.697(7) . ?
C47 O6 1.259(8) . ?
C47 C48 1.431(10) . ?
C48 C49 1.362(10) . ?
C48 H48 0.9500 . ?
C49 O5 1.261(8) . ?
C49 C50 1.530(10) . ?
C50 F9 1.329(9) . ?
C50 F8 1.334(9) . ?
C50 F7 1.339(9) . ?
Dy1 O5 2.314(5) . ?
Dy1 O1 2.314(5) . ?
Dy1 O6 2.323(4) . ?
Dy1 O3 2.326(5) . ?
Dy1 O4 2.330(5) . ?
Dy1 O2 2.347(5) . ?
Dy1 N4 2.541(6) . ?
Dy1 N3 2.544(6) . ?

loop_
_geom_torsion_atom_site_label_1
_geom_torsion_atom_site_label_2
_geom_torsion_atom_site_label_3
_geom_torsion_atom_site_label_4
_geom_torsion
_geom_torsion_site_symmetry_1
_geom_torsion_site_symmetry_2
_geom_torsion_site_symmetry_3
_geom_torsion_site_symmetry_4
_geom_torsion_publ_flag
C6 C1 C2 C3 -4.0(15) . . . . ?
C1 C2 C3 C4 1.8(14) . . . . ?
C2 C3 C4 C5 1.2(12) . . . . ?
C2 C3 C4 C7 -178.5(8) . . . . ?
C3 C4 C5 C6 -2.2(12) . . . . ?
C7 C4 C5 C6 177.6(8) . . . . ?
C4 C5 C6 C1 0.2(14) . . . . ?
C2 C1 C6 C5 3.0(15) . . . . ?
C5 C4 C7 N2 47.7(9) . . . . ?
C3 C4 C7 N2 -132.5(7) . . . . ?
C5 C4 C7 C8 -132.2(8) . . . . ?
C3 C4 C7 C8 47.6(10) . . . . ?
N2 C7 C8 N1 3.8(10) . . . . ?
C4 C7 C8 N1 -176.2(6) . . . . ?
N2 C7 C8 C9 -178.7(6) . . . . ?
C4 C7 C8 C9 1.3(11) . . . . ?
N1 C8 C9 C10 -142.6(7) . . . . ?
C7 C8 C9 C10 39.8(11) . . . . ?
N1 C8 C9 C14 37.2(9) . . . . ?
C7 C8 C9 C14 -140.5(7) . . . . ?
C14 C9 C10 C11 3.5(11) . . . . ?
C8 C9 C10 C11 -176.7(7) . . . . ?
C9 C10 C11 C12 -1.1(12) . . . . ?
C10 C11 C12 C13 -1.4(12) . . . . ?
C11 C12 C13 C14 1.4(12) . . . . ?
C12 C13 C14 C9 1.1(12) . . . . ?
C10 C9 C14 C13 -3.5(11) . . . . ?
C8 C9 C14 C13 176.8(7) . . . . ?
N2 C15 C16 N1 0.5(10) . . . . ?
C17 C15 C16 N1 177.4(6) . . . . ?
N2 C15 C16 C23 -178.4(6) . . . . ?
C17 C15 C16 C23 -1.4(10) . . . . ?
N2 C15 C17 C21 175.6(6) . . . . ?
C16 C15 C17 C21 -1.4(10) . . . . ?
N2 C15 C17 C18 0.1(10) . . . . ?
C16 C15 C17 C18 -176.9(7) . . . . ?
C21 C17 C18 C19 -1.4(10) . . . . ?
C15 C17 C18 C19 174.3(7) . . . . ?
C17 C18 C19 C20 0.8(11) . . . . ?
C18 C19 C20 N4 0.2(12) . . . . ?
C18 C17 C21 N4 0.9(10) . . . . ?
C15 C17 C21 N4 -174.8(6) . . . . ?
C18 C17 C21 C22 179.9(6) . . . . ?
C15 C17 C21 C22 4.2(10) . . . . ?
N4 C21 C22 N3 -2.9(9) . . . . ?
C17 C21 C22 N3 178.0(6) . . . . ?
N4 C21 C22 C23 174.7(6) . . . . ?
C17 C21 C22 C23 -4.4(10) . . . . ?
N3 C22 C23 C24 -0.7(10) . . . . ?
C21 C22 C23 C24 -178.2(6) . . . . ?
N3 C22 C23 C16 179.1(6) . . . . ?
C21 C22 C23 C16 1.6(10) . . . . ?
N1 C16 C23 C24 2.2(10) . . . . ?
C15 C16 C23 C24 -179.0(7) . . . . ?
N1 C16 C23 C22 -177.6(6) . . . . ?
C15 C16 C23 C22 1.2(10) . . . . ?
C22 C23 C24 C25 0.1(10) . . . . ?
C16 C23 C24 C25 -179.7(7) . . . . ?
C23 C24 C25 C26 0.8(11) . . . . ?
C24 C25 C26 N3 -1.3(11) . . . . ?
S1 C27 C28 C29 1.4(12) . . . . ?
C27 C28 C29 C30 -2.8(11) . . . . ?
C28 C29 C30 C31 -176.4(7) . . . . ?
C28 C29 C30 S1 3.1(8) . . . . ?
C29 C30 C31 O1 -173.6(7) . . . . ?
S1 C30 C31 O1 6.9(9) . . . . ?
C29 C30 C31 C32 8.0(11) . . . . ?
S1 C30 C31 C32 -171.5(5) . . . . ?
O1 C31 C32 C33 10.5(11) . . . . ?
C30 C31 C32 C33 -171.2(7) . . . . ?
C31 C32 C33 O2 3.1(12) . . . . ?
C31 C32 C33 C34 -178.0(7) . . . . ?
O2 C33 C34 F2 61.7(9) . . . . ?
C32 C33 C34 F2 -117.4(8) . . . . ?
O2 C33 C34 F3 -59.2(9) . . . . ?
C32 C33 C34 F3 121.7(8) . . . . ?
O2 C33 C34 F1 -178.0(7) . . . . ?
C32 C33 C34 F1 2.9(11) . . . . ?
S2 C35 C36 C37 -0.5(13) . . . . ?
C35 C36 C37 C38 2.2(12) . . . . ?
C36 C37 C38 C39 179.3(8) . . . . ?
C36 C37 C38 S2 -2.8(9) . . . . ?
C37 C38 C39 O3 176.0(7) . . . . ?
S2 C38 C39 O3 -1.7(9) . . . . ?
C37 C38 C39 C40 -2.0(12) . . . . ?
S2 C38 C39 C40 -179.8(6) . . . . ?
O3 C39 C40 C41 -6.2(12) . . . . ?
C38 C39 C40 C41 171.7(7) . . . . ?
C39 C40 C41 O4 2.1(13) . . . . ?
C39 C40 C41 C42 -177.2(8) . . . . ?
O4 C41 C42 F5 57.7(10) . . . . ?
C40 C41 C42 F5 -123.0(9) . . . . ?
O4 C41 C42 F6 -178.1(9) . . . . ?
C40 C41 C42 F6 1.3(13) . . . . ?
O4 C41 C42 F4 -59.3(10) . . . . ?
C40 C41 C42 F4 120.1(9) . . . . ?
S3 C43 C44 C45 1.5(11) . . . . ?
C43 C44 C45 C46 -1.8(10) . . . . ?
C44 C45 C46 C47 -178.1(7) . . . . ?
C44 C45 C46 S3 1.3(7) . . . . ?
C45 C46 C47 O6 175.8(6) . . . . ?
S3 C46 C47 O6 -3.7(9) . . . . ?
C45 C46 C47 C48 -3.0(11) . . . . ?
S3 C46 C47 C48 177.6(6) . . . . ?
O6 C47 C48 C49 -3.3(12) . . . . ?
C46 C47 C48 C49 175.3(7) . . . . ?
C47 C48 C49 O5 1.2(13) . . . . ?
C47 C48 C49 C50 179.8(7) . . . . ?
O5 C49 C50 F9 59.2(9) . . . . ?
C48 C49 C50 F9 -119.7(8) . . . . ?
O5 C49 C50 F8 -178.7(6) . . . . ?
C48 C49 C50 F8 2.4(10) . . . . ?
O5 C49 C50 F7 -58.6(8) . . . . ?
C48 C49 C50 F7 122.6(7) . . . . ?
C7 C8 N1 C16 -2.7(10) . . . . ?
C9 C8 N1 C16 179.6(6) . . . . ?
C15 C16 N1 C8 0.6(10) . . . . ?
C23 C16 N1 C8 179.5(6) . . . . ?
C8 C7 N2 C15 -2.7(9) . . . . ?
C4 C7 N2 C15 177.4(6) . . . . ?
C16 C15 N2 C7 0.6(10) . . . . ?
C17 C15 N2 C7 -176.4(6) . . . . ?
C25 C26 N3 C22 0.7(11) . . . . ?
C25 C26 N3 Dy1 -172.2(5) . . . . ?
C23 C22 N3 C26 0.3(10) . . . . ?
C21 C22 N3 C26 177.8(6) . . . . ?
C23 C22 N3 Dy1 173.4(5) . . . . ?
C21 C22 N3 Dy1 -9.1(8) . . . . ?
O5 Dy1 N3 C26 159.6(5) . . . . ?
O1 Dy1 N3 C26 35.7(5) . . . . ?
O6 Dy1 N3 C26 -17.8(7) . . . . ?
O3 Dy1 N3 C26 -114.3(5) . . . . ?
O4 Dy1 N3 C26 -47.5(5) . . . . ?
O2 Dy1 N3 C26 109.4(6) . . . . ?
N4 Dy1 N3 C26 -176.2(6) . . . . ?
O5 Dy1 N3 C22 -13.1(6) . . . . ?
O1 Dy1 N3 C22 -137.1(5) . . . . ?
O6 Dy1 N3 C22 169.4(4) . . . . ?
O3 Dy1 N3 C22 72.9(5) . . . . ?
O4 Dy1 N3 C22 139.8(5) . . . . ?
O2 Dy1 N3 C22 -63.4(5) . . . . ?
N4 Dy1 N3 C22 11.0(5) . . . . ?
C19 C20 N4 C21 -0.7(11) . . . . ?
C19 C20 N4 Dy1 166.6(6) . . . . ?
C17 C21 N4 C20 0.2(10) . . . . ?
C22 C21 N4 C20 -178.9(6) . . . . ?
C17 C21 N4 Dy1 -167.5(5) . . . . ?
C22 C21 N4 Dy1 13.4(8) . . . . ?
O5 Dy1 N4 C20 -14.5(5) . . . . ?
O1 Dy1 N4 C20 -131.7(5) . . . . ?
O6 Dy1 N4 C20 22.6(7) . . . . ?
O3 Dy1 N4 C20 64.8(5) . . . . ?
O4 Dy1 N4 C20 125.1(5) . . . . ?
O2 Dy1 N4 C20 -98.3(6) . . . . ?
N3 Dy1 N4 C20 -179.6(6) . . . . ?
O5 Dy1 N4 C21 152.5(5) . . . . ?
O1 Dy1 N4 C21 35.3(6) . . . . ?
O6 Dy1 N4 C21 -170.3(4) . . . . ?
O3 Dy1 N4 C21 -128.2(5) . . . . ?
O4 Dy1 N4 C21 -67.8(5) . . . . ?
O2 Dy1 N4 C21 68.8(5) . . . . ?
N3 Dy1 N4 C21 -12.5(4) . . . . ?
C30 C31 O1 Dy1 179.8(5) . . . . ?
C32 C31 O1 Dy1 -1.9(11) . . . . ?
O5 Dy1 O1 C31 -79.9(7) . . . . ?
O6 Dy1 O1 C31 -143.0(7) . . . . ?
O3 Dy1 O1 C31 170.3(6) . . . . ?
O4 Dy1 O1 C31 139.2(7) . . . . ?
O2 Dy1 O1 C31 -10.0(7) . . . . ?
N4 Dy1 O1 C31 22.7(8) . . . . ?
N3 Dy1 O1 C31 65.1(7) . . . . ?
C32 C33 O2 Dy1 -24.4(11) . . . . ?
C34 C33 O2 Dy1 156.6(5) . . . . ?
O5 Dy1 O2 C33 143.3(6) . . . . ?
O1 Dy1 O2 C33 22.0(6) . . . . ?
O6 Dy1 O2 C33 81.1(6) . . . . ?
O3 Dy1 O2 C33 -158.3(5) . . . . ?
O4 Dy1 O2 C33 -29.8(7) . . . . ?
N4 Dy1 O2 C33 -133.9(6) . . . . ?
N3 Dy1 O2 C33 -65.6(6) . . . . ?
C40 C39 O3 Dy1 -9.0(11) . . . . ?
C38 C39 O3 Dy1 173.0(5) . . . . ?
O5 Dy1 O3 C39 -135.2(7) . . . . ?
O1 Dy1 O3 C39 -15.4(9) . . . . ?
O6 Dy1 O3 C39 -61.0(7) . . . . ?
O4 Dy1 O3 C39 16.9(6) . . . . ?
O2 Dy1 O3 C39 165.0(6) . . . . ?
N4 Dy1 O3 C39 141.0(7) . . . . ?
N3 Dy1 O3 C39 84.2(7) . . . . ?
C40 C41 O4 Dy1 16.5(12) . . . . ?
C42 C41 O4 Dy1 -164.2(6) . . . . ?
O5 Dy1 O4 C41 24.3(8) . . . . ?
O1 Dy1 O4 C41 144.6(7) . . . . ?
O6 Dy1 O4 C41 66.7(6) . . . . ?
O3 Dy1 O4 C41 -19.6(6) . . . . ?
O2 Dy1 O4 C41 -166.1(6) . . . . ?
N4 Dy1 O4 C41 -79.5(7) . . . . ?
N3 Dy1 O4 C41 -130.2(7) . . . . ?
C48 C49 O5 Dy1 21.3(11) . . . . ?
C50 C49 O5 Dy1 -157.4(5) . . . . ?
O1 Dy1 O5 C49 -91.0(6) . . . . ?
O6 Dy1 O5 C49 -26.1(6) . . . . ?
O3 Dy1 O5 C49 59.9(6) . . . . ?
O4 Dy1 O5 C49 17.1(7) . . . . ?
O2 Dy1 O5 C49 -156.1(6) . . . . ?
N4 Dy1 O5 C49 133.4(6) . . . . ?
N3 Dy1 O5 C49 155.5(5) . . . . ?
C48 C47 O6 Dy1 -18.2(11) . . . . ?
C46 C47 O6 Dy1 163.1(5) . . . . ?
O5 Dy1 O6 C47 26.0(6) . . . . ?
O1 Dy1 O6 C47 149.2(7) . . . . ?
O3 Dy1 O6 C47 -52.5(6) . . . . ?
O4 Dy1 O6 C47 -126.4(7) . . . . ?
O2 Dy1 O6 C47 91.8(7) . . . . ?
N4 Dy1 O6 C47 -12.5(8) . . . . ?
N3 Dy1 O6 C47 -155.7(6) . . . . ?
C28 C27 S1 C30 0.5(9) . . . . ?
C31 C30 S1 C27 177.3(7) . . . . ?
C29 C30 S1 C27 -2.2(6) . . . . ?
C37 C38 S2 C35 2.2(7) . . . . ?
C39 C38 S2 C35 -179.6(7) . . . . ?
C36 C35 S2 C38 -1.0(10) . . . . ?
C44 C43 S3 C46 -0.5(8) . . . . ?
C47 C46 S3 C43 179.0(6) . . . . ?
C45 C46 S3 C43 -0.5(6) . . . . ?
